data_2202503
loop_
_publ_author_name
'Sundari Bhaskaran'
'S. Selvanayagam'
'V. Rajakannan'
'D. Velmurugan'
'S. Narasingarao'
'M. Dhanasekaran'
'P. Rajakumar'
Moon-Jib-Kim

_publ_section_title
;6,22-Dioxaparazylenyl 2,10,18,26-tetrathia-33,35
 diazapentacyclo[27.3.1.1^4,8^.1^12,16^.1^20,24^]hexatriconta-4,6,8(36),12,14,16(35),20,22,24(34),28,30,32-dodecaene
;
_journal_issue 10
_journal_name_full 'Acta Crystallographica Section E'
_journal_page_first o1567
_journal_page_last o1569
_journal_paper_doi 10.1107/S1600536803020014
_journal_volume 59
_journal_year 2003
_chemical_formula_moiety 'C38 H36 N2 O2 S4'
_chemical_formula_sum 'C38 H36 N2 O2 S4'
_chemical_formula_weight 680.93
_chemical_name_systematic
;
6,22-dioxaparazylenyl 2,10,18,26-tetrathia-33,35 diaza pentacyclo
(27.3.1.1^4,8^.1^12,16^.1^20,24^)hexatriconta-4,6,8(36),12,14,16(35),20,22,
24(34),28,30,32-dodecaene
;
_space_group_IT_number 2
_symmetry_cell_setting triclinic
_symmetry_space_group_name_Hall '-P 1'
_symmetry_space_group_name_H-M 'P -1'
_atom_sites_solution_hydrogens geom
_atom_sites_solution_primary direct
_atom_sites_solution_secondary difmap
_audit_creation_method SHELXL-97
_cell_angle_alpha 94.326(5)
_cell_angle_beta 108.527(6)
_cell_angle_gamma 96.725(6)
_cell_formula_units_Z 2
_cell_length_a 10.2571(10)
_cell_length_b 12.3622(7)
_cell_length_c 14.2374(10)
_cell_measurement_reflns_used 25
_cell_measurement_temperature 293(2)
_cell_measurement_theta_max 28.19
_cell_measurement_theta_min 19.69
_cell_volume 1687.8(2)
_computing_cell_refinement 'CAD-4 EXPRESS'
_computing_data_collection 'CAD-4 EXPRESS (Enraf-Nonius, 1994)'
_computing_data_reduction 'XCAD4 (Harms & Wocadlo, 1995)'
_computing_molecular_graphics
;
'ORTEP3 (Farrugia, 1997) and PLATON (Spek, 2003)'
;
_computing_publication_material 'SHELXL97 and PARST (Nardelli, 1995)'
_computing_structure_refinement 'SHELXL97 (Sheldrick, 1997)'
_computing_structure_solution 'SHELXS97 (Sheldrick, 1997)'
_diffrn_ambient_temperature 293(2)
_diffrn_measured_fraction_theta_full 1.000
_diffrn_measured_fraction_theta_max 1.000
_diffrn_measurement_device_type 'Enraf Nonius CAD-4 diffractometer'
_diffrn_measurement_method '\w--2\q scans'
_diffrn_radiation_monochromator graphite
_diffrn_radiation_source 'fine-focus sealed tube'
_diffrn_radiation_type MoK\a
_diffrn_radiation_wavelength 0.71073
_diffrn_reflns_av_R_equivalents 0.0227
_diffrn_reflns_av_sigmaI/netI 0.0531
_diffrn_reflns_limit_h_max 12
_diffrn_reflns_limit_h_min 0
_diffrn_reflns_limit_k_max 14
_diffrn_reflns_limit_k_min -14
_diffrn_reflns_limit_l_max 16
_diffrn_reflns_limit_l_min -16
_diffrn_reflns_number 6283
_diffrn_reflns_theta_full 24.97
_diffrn_reflns_theta_max 24.97
_diffrn_reflns_theta_min 1.52
_diffrn_standards_decay_% none
_diffrn_standards_interval_count 100
_diffrn_standards_number 3
_exptl_absorpt_coefficient_mu 0.319
_exptl_absorpt_correction_type none
_exptl_crystal_colour Colourless
_exptl_crystal_density_diffrn 1.340
_exptl_crystal_density_meas ?
_exptl_crystal_density_method 'not measured'
_exptl_crystal_description Block
_exptl_crystal_F_000 716
_exptl_crystal_size_max 0.30
_exptl_crystal_size_mid 0.25
_exptl_crystal_size_min 0.20
_refine_diff_density_max 0.671
_refine_diff_density_min -0.291
_refine_ls_extinction_method none
_refine_ls_goodness_of_fit_ref 0.989
_refine_ls_hydrogen_treatment constr
_refine_ls_matrix_type full
_refine_ls_number_parameters 415
_refine_ls_number_reflns 5919
_refine_ls_number_restraints 0
_refine_ls_restrained_S_all 0.989
_refine_ls_R_factor_all 0.0924
_refine_ls_R_factor_gt 0.0440
_refine_ls_shift/su_max <0.001
_refine_ls_shift/su_mean <0.001
_refine_ls_structure_factor_coef Fsqd
_refine_ls_weighting_details 'calc w = 1/[\s^2^(Fo^2^)+(0.0668P)^2^+0.2974P] where P = (Fo^2^+2Fc^2^)/3'
_refine_ls_weighting_scheme calc
_refine_ls_wR_factor_gt 0.1090
_refine_ls_wR_factor_ref 0.1257
_reflns_number_gt 3917
_reflns_number_total 5919
_reflns_threshold_expression 'I > 2\s(I)'
_cod_data_source_file ci6271.cif
_cod_data_source_block I
_cod_depositor_comments
;
The following automatic conversions were performed:
'_symmetry_cell_setting' value 'Triclinic' changed to 'triclinic'
according to '/home/saulius/struct/CIF-dictionaries/cif_core.dic'
dictionary named 'cif_core.dic' version 2.4.1 from 2010-06-29.

Automatic conversion script
Id: cif_fix_enum 1527 2010-12-29 10:47:43Z saulius 

The following automatic conversions were performed:

'_symmetry_cell_setting' value 'Triclinic' changed to 'triclinic'
according to /home/saulius/struct/CIF-dictionaries/cif_core.dic
dictionary named 'cif_core.dic' version 2.4.1 from 2010-06-29.

Automatic conversion script
Id: cif_fix_values 1715 2011-07-08 13:25:40Z adriana 

The following automatic conversions were performed:

'_exptl_crystal_density_meas' value 'none' was changed to '?' - the
value is perceived as not measured.

Automatic conversion script
Id: cif_fix_values 3008 2015-01-20 13:52:24Z robertas 
;
_cod_database_code 2202503
_cod_database_fobs_code 2202503

loop_
_symmetry_equiv_pos_as_xyz
'x, y, z'
'-x, -y, -z'

loop_
_atom_site_label
_atom_site_fract_x
_atom_site_fract_y
_atom_site_fract_z
_atom_site_U_iso_or_equiv
_atom_site_adp_type
_atom_site_calc_flag
_atom_site_refinement_flags
_atom_site_occupancy
_atom_site_disorder_assembly
_atom_site_disorder_group
_atom_site_type_symbol
S1 0.89295(8) 0.61289(6) 0.57529(6) 0.0524(2) Uani d . 1 . . S
S2 0.81574(9) 1.08627(7) 0.42413(7) 0.0716(3) Uani d . 1 . . S
S3 0.23490(10) 1.05935(7) 0.30174(6) 0.0633(3) Uani d . 1 . . S
S4 0.22972(8) 0.52566(6) 0.19901(6) 0.0494(2) Uani d . 1 . . S
N1 0.5429(2) 0.59062(17) 0.37910(16) 0.0401(5) Uani d . 1 . . N
C2 0.6105(3) 0.6070(2) 0.4770(2) 0.0426(7) Uani d . 1 . . C
C3 0.5839(3) 0.6858(3) 0.5396(2) 0.0556(8) Uani d . 1 . . C
H3 0.6309 0.6935 0.6080 0.067 Uiso calc R 1 . . H
C4 0.4878(3) 0.7523(3) 0.5002(3) 0.0612(9) Uani d . 1 . . C
H4 0.4677 0.8054 0.5413 0.073 Uiso calc R 1 . . H
C5 0.4212(3) 0.7392(2) 0.3983(2) 0.0523(8) Uani d . 1 . . C
H5 0.3581 0.7852 0.3694 0.063 Uiso calc R 1 . . H
C6 0.4495(3) 0.6572(2) 0.3400(2) 0.0396(6) Uani d . 1 . . C
C7 0.7200(3) 0.5366(2) 0.5175(2) 0.0545(8) Uani d . 1 . . C
H7A 0.7210 0.4843 0.4635 0.065 Uiso calc R 1 . . H
H7B 0.6954 0.4955 0.5663 0.065 Uiso calc R 1 . . H
C8 0.9420(3) 0.6409(3) 0.4681(2) 0.0551(8) Uani d . 1 . . C
H8A 1.0364 0.6796 0.4913 0.066 Uiso calc R 1 . . H
H8B 0.9424 0.5714 0.4317 0.066 Uiso calc R 1 . . H
C9 0.8510(3) 0.7074(2) 0.3962(2) 0.0441(7) Uani d . 1 . . C
C10 0.8155(3) 0.8039(2) 0.4303(2) 0.0430(7) Uani d . 1 . . C
H10 0.8494 0.8290 0.4981 0.052 Uiso calc R 1 . . H
C11 0.7304(3) 0.8633(2) 0.3649(2) 0.0445(7) Uani d . 1 . . C
C12 0.6828(3) 0.8269(3) 0.2628(2) 0.0496(7) Uani d . 1 . . C
H12 0.6253 0.8662 0.2181 0.060 Uiso calc R 1 . . H
C13 0.7213(3) 0.7329(3) 0.2287(2) 0.0521(8) Uani d . 1 . . C
C14 0.8023(3) 0.6718(3) 0.2954(2) 0.0510(7) Uani d . 1 . . C
H14 0.8241 0.6063 0.2720 0.061 Uiso calc R 1 . . H
C15 0.6889(3) 0.9648(2) 0.4051(2) 0.0541(8) Uani d . 1 . . C
H15A 0.6752 0.9529 0.4681 0.065 Uiso calc R 1 . . H
H15B 0.6008 0.9771 0.3590 0.065 Uiso calc R 1 . . H
C16 0.7757(3) 1.1239(3) 0.2991(3) 0.0587(9) Uani d . 1 . . C
H16A 0.8532 1.1745 0.2955 0.070 Uiso calc R 1 . . H
H16B 0.7643 1.0587 0.2531 0.070 Uiso calc R 1 . . H
C17 0.6468(3) 1.1760(2) 0.2673(2) 0.0424(7) Uani d . 1 . . C
C18 0.6523(3) 1.2880(2) 0.2726(2) 0.0517(8) Uani d . 1 . . C
H18 0.7375 1.3337 0.2943 0.062 Uiso calc R 1 . . H
C19 0.5303(4) 1.3315(2) 0.2453(2) 0.0574(8) Uani d . 1 . . C
H19 0.5314 1.4070 0.2473 0.069 Uiso calc R 1 . . H
C20 0.4071(3) 1.2615(2) 0.2150(2) 0.0524(8) Uani d . 1 . . C
H20 0.3231 1.2889 0.1960 0.063 Uiso calc R 1 . . H
C21 0.4084(3) 1.1498(2) 0.21287(19) 0.0417(7) Uani d . 1 . . C
N22 0.5267(2) 1.10677(18) 0.23692(17) 0.0435(6) Uani d . 1 . . N
C23 0.2768(3) 1.0703(3) 0.1888(2) 0.0505(7) Uani d . 1 . . C
H23A 0.2893 0.9991 0.1624 0.061 Uiso calc R 1 . . H
H23B 0.2018 1.0961 0.1390 0.061 Uiso calc R 1 . . H
C24 0.0554(3) 0.9941(3) 0.2527(3) 0.0598(9) Uani d . 1 . . C
H24A 0.0200 0.9845 0.3075 0.072 Uiso calc R 1 . . H
H24B 0.0004 1.0417 0.2103 0.072 Uiso calc R 1 . . H
C25 0.0390(3) 0.8849(2) 0.1937(2) 0.0462(7) Uani d . 1 . . C
C26 0.0019(3) 0.8773(2) 0.0914(2) 0.0502(8) Uani d . 1 . . C
H26 -0.0235 0.9380 0.0590 0.060 Uiso calc R 1 . . H
C27 0.0020(3) 0.7806(2) 0.0362(2) 0.0472(7) Uani d . 1 . . C
C28 0.0337(3) 0.6886(2) 0.0827(2) 0.0462(7) Uani d . 1 . . C
H28 0.0313 0.6229 0.0453 0.055 Uiso calc R 1 . . H
C29 0.0691(3) 0.6946(2) 0.1856(2) 0.0413(7) Uani d . 1 . . C
C30 0.0726(3) 0.7926(2) 0.2410(2) 0.0435(7) Uani d . 1 . . C
H30 0.0975 0.7967 0.3101 0.052 Uiso calc R 1 . . H
C31 0.1078(3) 0.5950(2) 0.2382(2) 0.0486(7) Uani d . 1 . . C
H31A 0.0238 0.5435 0.2267 0.058 Uiso calc R 1 . . H
H31B 0.1472 0.6179 0.3095 0.058 Uiso calc R 1 . . H
C32 0.3765(3) 0.6343(2) 0.2305(2) 0.0463(7) Uani d . 1 . . C
H32A 0.4415 0.6137 0.1980 0.056 Uiso calc R 1 . . H
H32B 0.3443 0.7006 0.2054 0.056 Uiso calc R 1 . . H
O33 0.6836(2) 0.6900(2) 0.13039(17) 0.0800(8) Uani d . 1 . . O
C34 0.6355(3) 0.7603(4) 0.0554(3) 0.0841(13) Uani d . 1 . . C
H34A 0.6703 0.7432 0.0010 0.101 Uiso calc R 1 . . H
H34B 0.6731 0.8358 0.0834 0.101 Uiso calc R 1 . . H
C35 0.4792(3) 0.7492(3) 0.0149(2) 0.0628(9) Uani d . 1 . . C
C36 0.4121(4) 0.8385(3) 0.0059(2) 0.0684(10) Uani d . 1 . . C
H36 0.4634 0.9081 0.0285 0.082 Uiso calc R 1 . . H
C37 0.2690(3) 0.8276(3) -0.0363(2) 0.0633(9) Uani d . 1 . . C
H37 0.2255 0.8899 -0.0426 0.076 Uiso calc R 1 . . H
C38 0.1899(3) 0.7251(3) -0.0691(2) 0.0518(8) Uani d . 1 . . C
C39 0.2581(4) 0.6353(3) -0.0584(2) 0.0630(9) Uani d . 1 . . C
H39 0.2072 0.5653 -0.0785 0.076 Uiso calc R 1 . . H
C40 0.4003(4) 0.6473(3) -0.0187(3) 0.0690(10) Uani d . 1 . . C
H40 0.4443 0.5853 -0.0142 0.083 Uiso calc R 1 . . H
C41 0.0344(3) 0.7126(3) -0.1143(2) 0.0610(9) Uani d . 1 . . C
H41A 0.0107 0.7260 -0.1836 0.073 Uiso calc R 1 . . H
H41B -0.0046 0.6376 -0.1130 0.073 Uiso calc R 1 . . H
O42 -0.0275(2) 0.78483(18) -0.06458(15) 0.0605(6) Uani d . 1 . . O

loop_
_atom_site_aniso_label
_atom_site_aniso_U_11
_atom_site_aniso_U_22
_atom_site_aniso_U_33
_atom_site_aniso_U_12
_atom_site_aniso_U_13
_atom_site_aniso_U_23
S1 0.0489(5) 0.0507(4) 0.0492(5) 0.0125(3) 0.0011(3) 0.0135(3)
S2 0.0557(5) 0.0474(5) 0.0844(7) 0.0073(4) -0.0148(4) 0.0083(4)
S3 0.0701(6) 0.0603(5) 0.0530(5) -0.0075(4) 0.0199(4) -0.0041(4)
S4 0.0437(4) 0.0380(4) 0.0578(5) 0.0046(3) 0.0054(3) 0.0033(3)
N1 0.0370(13) 0.0354(12) 0.0446(14) 0.0007(10) 0.0103(11) 0.0050(10)
C2 0.0394(15) 0.0405(15) 0.0438(17) -0.0033(12) 0.0106(13) 0.0087(13)
C3 0.0507(19) 0.067(2) 0.0442(18) 0.0026(16) 0.0131(15) -0.0015(15)
C4 0.0508(19) 0.062(2) 0.065(2) 0.0052(16) 0.0195(17) -0.0193(17)
C5 0.0353(16) 0.0462(17) 0.071(2) 0.0088(13) 0.0117(15) -0.0002(15)
C6 0.0356(15) 0.0352(15) 0.0457(16) -0.0002(12) 0.0116(12) 0.0067(12)
C7 0.0575(19) 0.0458(17) 0.0536(18) 0.0063(15) 0.0076(15) 0.0158(14)
C8 0.0475(18) 0.0558(19) 0.066(2) 0.0192(15) 0.0181(15) 0.0159(16)
C9 0.0346(15) 0.0464(17) 0.0546(18) 0.0073(13) 0.0176(13) 0.0127(14)
C10 0.0361(15) 0.0442(16) 0.0453(16) 0.0049(12) 0.0072(13) 0.0135(13)
C11 0.0355(15) 0.0428(16) 0.0516(18) 0.0046(12) 0.0082(13) 0.0141(13)
C12 0.0335(15) 0.064(2) 0.0476(18) 0.0034(14) 0.0066(13) 0.0191(15)
C13 0.0309(15) 0.077(2) 0.0447(18) 0.0008(15) 0.0108(13) 0.0061(16)
C14 0.0381(16) 0.0596(19) 0.059(2) 0.0090(14) 0.0211(14) 0.0021(15)
C15 0.0494(18) 0.0485(17) 0.060(2) 0.0138(14) 0.0072(15) 0.0164(15)
C16 0.0398(17) 0.0468(18) 0.089(2) 0.0055(14) 0.0204(16) 0.0110(17)
C17 0.0424(16) 0.0408(16) 0.0470(16) 0.0090(13) 0.0166(13) 0.0105(13)
C18 0.061(2) 0.0396(16) 0.0551(19) 0.0030(14) 0.0202(15) 0.0085(14)
C19 0.082(2) 0.0380(16) 0.059(2) 0.0205(17) 0.0278(18) 0.0145(15)
C20 0.059(2) 0.0545(19) 0.0488(18) 0.0255(16) 0.0167(15) 0.0152(14)
C21 0.0445(16) 0.0475(16) 0.0320(14) 0.0144(13) 0.0083(12) 0.0068(12)
N22 0.0409(13) 0.0420(13) 0.0476(14) 0.0110(11) 0.0120(11) 0.0081(11)
C23 0.0425(17) 0.0604(19) 0.0445(17) 0.0149(14) 0.0070(13) 0.0030(14)
C24 0.060(2) 0.0534(19) 0.077(2) 0.0161(16) 0.0352(18) 0.0056(17)
C25 0.0304(15) 0.0481(17) 0.060(2) 0.0080(12) 0.0142(13) 0.0063(14)
C26 0.0374(16) 0.0459(17) 0.067(2) 0.0122(13) 0.0120(14) 0.0166(15)
C27 0.0310(14) 0.0561(18) 0.0474(17) 0.0053(13) 0.0023(12) 0.0118(14)
C28 0.0381(15) 0.0470(17) 0.0483(18) 0.0070(13) 0.0067(13) 0.0050(14)
C29 0.0289(14) 0.0416(15) 0.0525(18) 0.0014(11) 0.0122(12) 0.0107(13)
C30 0.0337(15) 0.0494(17) 0.0483(17) 0.0050(12) 0.0140(13) 0.0104(14)
C31 0.0453(17) 0.0436(16) 0.0533(18) 0.0007(13) 0.0122(14) 0.0118(14)
C32 0.0394(16) 0.0487(17) 0.0481(17) 0.0045(13) 0.0101(13) 0.0120(13)
O33 0.0589(15) 0.126(2) 0.0482(14) 0.0219(15) 0.0081(11) -0.0015(14)
C34 0.049(2) 0.156(4) 0.044(2) 0.004(2) 0.0133(16) 0.020(2)
C35 0.0477(19) 0.101(3) 0.0369(17) 0.000(2) 0.0135(14) 0.0116(18)
C36 0.059(2) 0.076(2) 0.057(2) -0.0181(19) 0.0090(17) 0.0108(18)
C37 0.058(2) 0.064(2) 0.059(2) -0.0014(17) 0.0086(17) 0.0100(17)
C38 0.0479(18) 0.065(2) 0.0356(16) -0.0002(15) 0.0067(13) 0.0060(14)
C39 0.060(2) 0.065(2) 0.056(2) 0.0037(17) 0.0121(17) -0.0003(17)
C40 0.062(2) 0.084(3) 0.063(2) 0.021(2) 0.0202(18) 0.0075(19)
C41 0.0518(19) 0.074(2) 0.0437(18) -0.0005(17) 0.0014(15) 0.0033(16)
O42 0.0573(14) 0.0734(15) 0.0452(13) 0.0201(11) 0.0039(10) 0.0149(11)

loop_
_atom_type_symbol
_atom_type_description
_atom_type_scat_dispersion_real
_atom_type_scat_dispersion_imag
_atom_type_scat_source
C C 0.0033 0.0016 'International Tables Vol C Tables 4.2.6.8 and 6.1.1.4'
H H 0.0000 0.0000 'International Tables Vol C Tables 4.2.6.8 and 6.1.1.4'
N N 0.0061 0.0033 'International Tables Vol C Tables 4.2.6.8 and 6.1.1.4'
O O 0.0106 0.0060 'International Tables Vol C Tables 4.2.6.8 and 6.1.1.4'
S S 0.1246 0.1234 'International Tables Vol C Tables 4.2.6.8 and 6.1.1.4'

loop_
_geom_angle_atom_site_label_1
_geom_angle_atom_site_label_2
_geom_angle_atom_site_label_3
_geom_angle
_geom_angle_publ_flag
C8 S1 C7 101.54(15) ?
C16 S2 C15 101.39(15) ?
C23 S3 C24 101.37(15) ?
C31 S4 C32 100.82(14) ?
C2 N1 C6 118.2(2) ?
N1 C2 C3 122.5(3) ?
N1 C2 C7 117.1(3) ?
C3 C2 C7 120.4(3) ?
C4 C3 C2 119.3(3) ?
C4 C3 H3 120.3 ?
C2 C3 H3 120.3 ?
C3 C4 C5 118.7(3) ?
C3 C4 H4 120.6 ?
C5 C4 H4 120.6 ?
C6 C5 C4 119.2(3) ?
C6 C5 H5 120.4 ?
C4 C5 H5 120.4 ?
N1 C6 C5 122.0(3) ?
N1 C6 C32 115.7(2) ?
C5 C6 C32 122.3(3) ?
C2 C7 S1 113.89(19) ?
C2 C7 H7A 108.8 ?
S1 C7 H7A 108.8 ?
C2 C7 H7B 108.8 ?
S1 C7 H7B 108.8 ?
H7A C7 H7B 107.7 ?
C9 C8 S1 116.2(2) ?
C9 C8 H8A 108.2 ?
S1 C8 H8A 108.2 ?
C9 C8 H8B 108.2 ?
S1 C8 H8B 108.2 ?
H8A C8 H8B 107.4 ?
C14 C9 C10 119.3(3) ?
C14 C9 C8 119.9(3) ?
C10 C9 C8 120.9(3) ?
C11 C10 C9 120.7(3) ?
C11 C10 H10 119.6 ?
C9 C10 H10 119.6 ?
C10 C11 C12 119.4(3) ?
C10 C11 C15 119.3(3) ?
C12 C11 C15 121.3(2) ?
C13 C12 C11 119.8(3) ?
C13 C12 H12 120.1 ?
C11 C12 H12 120.1 ?
O33 C13 C12 125.3(3) y
O33 C13 C14 114.5(3) y
C12 C13 C14 120.2(3) ?
C9 C14 C13 120.4(3) ?
C9 C14 H14 119.8 ?
C13 C14 H14 119.8 ?
C11 C15 S2 113.3(2) ?
C11 C15 H15A 108.9 ?
S2 C15 H15A 108.9 ?
C11 C15 H15B 108.9 ?
S2 C15 H15B 108.9 ?
H15A C15 H15B 107.7 ?
C17 C16 S2 112.8(2) ?
C17 C16 H16A 109.0 ?
S2 C16 H16A 109.0 ?
C17 C16 H16B 109.0 ?
S2 C16 H16B 109.0 ?
H16A C16 H16B 107.8 ?
N22 C17 C18 122.7(3) ?
N22 C17 C16 115.7(2) ?
C18 C17 C16 121.6(3) ?
C19 C18 C17 119.1(3) ?
C19 C18 H18 120.4 ?
C17 C18 H18 120.4 ?
C18 C19 C20 118.6(3) ?
C18 C19 H19 120.7 ?
C20 C19 H19 120.7 ?
C19 C20 C21 119.5(3) ?
C19 C20 H20 120.2 ?
C21 C20 H20 120.2 ?
N22 C21 C20 122.1(3) ?
N22 C21 C23 116.3(2) ?
C20 C21 C23 121.5(3) ?
C17 N22 C21 117.9(2) ?
C21 C23 S3 108.36(19) ?
C21 C23 H23A 110.0 ?
S3 C23 H23A 110.0 ?
C21 C23 H23B 110.0 ?
S3 C23 H23B 110.0 ?
H23A C23 H23B 108.4 ?
C25 C24 S3 112.2(2) ?
C25 C24 H24A 109.2 ?
S3 C24 H24A 109.2 ?
C25 C24 H24B 109.2 ?
S3 C24 H24B 109.2 ?
H24A C24 H24B 107.9 ?
C26 C25 C30 119.1(3) ?
C26 C25 C24 119.6(3) ?
C30 C25 C24 121.0(3) ?
C25 C26 C27 120.8(3) ?
C25 C26 H26 119.6 ?
C27 C26 H26 119.6 ?
O42 C27 C26 115.6(3) y
O42 C27 C28 124.1(3) y
C26 C27 C28 120.2(3) ?
C27 C28 C29 119.6(3) ?
C27 C28 H28 120.2 ?
C29 C28 H28 120.2 ?
C30 C29 C28 120.0(3) ?
C30 C29 C31 119.7(3) ?
C28 C29 C31 120.2(3) ?
C29 C30 C25 120.2(3) ?
C29 C30 H30 119.9 ?
C25 C30 H30 119.9 ?
C29 C31 S4 114.3(2) ?
C29 C31 H31A 108.7 ?
S4 C31 H31A 108.7 ?
C29 C31 H31B 108.7 ?
S4 C31 H31B 108.7 ?
H31A C31 H31B 107.6 ?
C6 C32 S4 112.19(19) ?
C6 C32 H32A 109.2 ?
S4 C32 H32A 109.2 ?
C6 C32 H32B 109.2 ?
S4 C32 H32B 109.2 ?
H32A C32 H32B 107.9 ?
C13 O33 C34 118.3(3) ?
O33 C34 C35 112.8(3) ?
O33 C34 H34A 109.0 ?
C35 C34 H34A 109.0 ?
O33 C34 H34B 109.0 ?
C35 C34 H34B 109.0 ?
H34A C34 H34B 107.8 ?
C36 C35 C40 118.0(3) ?
C36 C35 C34 121.6(4) ?
C40 C35 C34 120.3(4) ?
C35 C36 C37 121.1(3) ?
C35 C36 H36 119.4 ?
C37 C36 H36 119.4 ?
C38 C37 C36 120.7(3) ?
C38 C37 H37 119.6 ?
C36 C37 H37 119.6 ?
C39 C38 C37 117.8(3) ?
C39 C38 C41 121.2(3) ?
C37 C38 C41 121.0(3) ?
C40 C39 C38 121.0(3) ?
C40 C39 H39 119.5 ?
C38 C39 H39 119.5 ?
C39 C40 C35 121.4(4) ?
C39 C40 H40 119.3 ?
C35 C40 H40 119.3 ?
O42 C41 C38 113.6(2) ?
O42 C41 H41A 108.8 ?
C38 C41 H41A 108.8 ?
O42 C41 H41B 108.8 ?
C38 C41 H41B 108.8 ?
H41A C41 H41B 107.7 ?
C27 O42 C41 116.4(2) ?

loop_
_geom_bond_atom_site_label_1
_geom_bond_atom_site_label_2
_geom_bond_site_symmetry_2
_geom_bond_distance
_geom_bond_publ_flag
S1 C8 . 1.797(3) y
S1 C7 . 1.810(3) y
S2 C16 . 1.806(3) y
S2 C15 . 1.811(3) y
S3 C23 . 1.801(3) y
S3 C24 . 1.811(3) y
S4 C31 . 1.798(3) y
S4 C32 . 1.810(3) y
N1 C2 . 1.332(3) y
N1 C6 . 1.349(3) y
C2 C3 . 1.380(4) ?
C2 C7 . 1.497(4) ?
C3 C4 . 1.368(4) ?
C3 H3 . 0.93 ?
C4 C5 . 1.381(4) ?
C4 H4 . 0.93 ?
C5 C6 . 1.377(4) ?
C5 H5 . 0.93 ?
C6 C32 . 1.489(4) ?
C7 H7A . 0.97 ?
C7 H7B . 0.97 ?
C8 C9 . 1.515(4) ?
C8 H8A . 0.97 ?
C8 H8B . 0.97 ?
C9 C14 . 1.379(4) ?
C9 C10 . 1.385(4) ?
C10 C11 . 1.380(4) ?
C10 H10 . 0.93 ?
C11 C12 . 1.397(4) ?
C11 C15 . 1.502(4) ?
C12 C13 . 1.373(4) ?
C12 H12 . 0.93 ?
C13 O33 . 1.373(4) y
C13 C14 . 1.385(4) ?
C14 H14 . 0.93 ?
C15 H15A . 0.97 ?
C15 H15B . 0.97 ?
C16 C17 . 1.493(4) ?
C16 H16A . 0.97 ?
C16 H16B . 0.97 ?
C17 N22 . 1.340(3) y
C17 C18 . 1.374(4) ?
C18 C19 . 1.374(4) ?
C18 H18 . 0.93 ?
C19 C20 . 1.369(4) ?
C19 H19 . 0.93 ?
C20 C21 . 1.380(4) ?
C20 H20 . 0.93 ?
C21 N22 . 1.337(3) y
C21 C23 . 1.499(4) ?
C23 H23A . 0.97 ?
C23 H23B . 0.97 ?
C24 C25 . 1.498(4) ?
C24 H24A . 0.97 ?
C24 H24B . 0.97 ?
C25 C26 . 1.376(4) ?
C25 C30 . 1.392(4) ?
C26 C27 . 1.380(4) ?
C26 H26 . 0.93 ?
C27 O42 . 1.376(3) y
C27 C28 . 1.379(4) ?
C28 C29 . 1.387(4) ?
C28 H28 . 0.93 ?
C29 C30 . 1.385(4) ?
C29 C31 . 1.517(4) ?
C30 H30 . 0.93 ?
C31 H31A . 0.97 ?
C31 H31B . 0.97 ?
C32 H32A . 0.97 ?
C32 H32B . 0.97 ?
O33 C34 . 1.430(4) y
C34 C35 . 1.507(5) ?
C34 H34A . 0.97 ?
C34 H34B . 0.97 ?
C35 C36 . 1.361(5) ?
C35 C40 . 1.376(5) ?
C36 C37 . 1.384(5) ?
C36 H36 . 0.93 ?
C37 C38 . 1.382(4) ?
C37 H37 . 0.93 ?
C38 C39 . 1.373(5) ?
C38 C41 . 1.502(4) ?
C39 C40 . 1.372(5) ?
C39 H39 . 0.93 ?
C40 H40 . 0.93 ?
C41 O42 . 1.423(4) y
C41 H41A . 0.97 ?
C41 H41B . 0.97 ?

loop_
_geom_hbond_atom_site_label_D
_geom_hbond_atom_site_label_H
_geom_hbond_atom_site_label_A
_geom_hbond_site_symmetry_A
_geom_hbond_distance_DH
_geom_hbond_distance_HA
_geom_hbond_distance_DA
_geom_hbond_angle_DHA
C15 H15B N22 . 0.97 2.46 3.220(4) 135
C23 H23B O42 2_575 0.97 2.48 3.399(3) 158
C41 H41B S4 2_565 0.97 2.77 3.604(3) 145

loop_
_geom_torsion_atom_site_label_1
_geom_torsion_atom_site_label_2
_geom_torsion_atom_site_label_3
_geom_torsion_atom_site_label_4
_geom_torsion
C6 N1 C2 C3 2.9(4)
C6 N1 C2 C7 -176.3(2)
N1 C2 C3 C4 -2.1(4)
C7 C2 C3 C4 177.1(3)
C2 C3 C4 C5 -0.7(5)
C3 C4 C5 C6 2.4(5)
C2 N1 C6 C5 -1.1(4)
C2 N1 C6 C32 -179.5(2)
C4 C5 C6 N1 -1.6(4)
C4 C5 C6 C32 176.8(3)
N1 C2 C7 S1 118.2(2)
C3 C2 C7 S1 -61.0(3)
C8 S1 C7 C2 -78.2(2)
C7 S1 C8 C9 60.4(3)
S1 C8 C9 C14 -130.9(3)
S1 C8 C9 C10 49.0(3)
C14 C9 C10 C11 1.2(4)
C8 C9 C10 C11 -178.7(3)
C9 C10 C11 C12 -1.8(4)
C9 C10 C11 C15 177.2(3)
C10 C11 C12 C13 -0.1(4)
C15 C11 C12 C13 -179.1(3)
C11 C12 C13 O33 -178.7(3)
C11 C12 C13 C14 2.6(4)
C10 C9 C14 C13 1.3(4)
C8 C9 C14 C13 -178.8(3)
O33 C13 C14 C9 177.9(3)
C12 C13 C14 C9 -3.2(4)
C10 C11 C15 S2 84.9(3)
C12 C11 C15 S2 -96.2(3)
C16 S2 C15 C11 80.4(2)
C15 S2 C16 C17 75.6(2)
S2 C16 C17 N22 -79.9(3)
S2 C16 C17 C18 98.0(3)
N22 C17 C18 C19 -0.3(5)
C16 C17 C18 C19 -178.0(3)
C17 C18 C19 C20 0.9(5)
C18 C19 C20 C21 0.2(4)
C19 C20 C21 N22 -1.9(4)
C19 C20 C21 C23 174.6(3)
C18 C17 N22 C21 -1.4(4)
C16 C17 N22 C21 176.5(2)
C20 C21 N22 C17 2.5(4)
C23 C21 N22 C17 -174.2(2)
N22 C21 C23 S3 92.1(3)
C20 C21 C23 S3 -84.6(3)
C24 S3 C23 C21 164.6(2)
C23 S3 C24 C25 59.5(3)
S3 C24 C25 C26 -96.9(3)
S3 C24 C25 C30 77.3(3)
C30 C25 C26 C27 -2.0(4)
C24 C25 C26 C27 172.3(3)
C25 C26 C27 O42 -175.7(2)
C25 C26 C27 C28 2.8(4)
O42 C27 C28 C29 176.6(2)
C26 C27 C28 C29 -1.7(4)
C27 C28 C29 C30 -0.1(4)
C27 C28 C29 C31 -178.4(3)
C28 C29 C30 C25 0.8(4)
C31 C29 C30 C25 179.2(2)
C26 C25 C30 C29 0.2(4)
C24 C25 C30 C29 -174.1(3)
C30 C29 C31 S4 -131.4(2)
C28 C29 C31 S4 47.0(3)
C32 S4 C31 C29 60.1(2)
N1 C6 C32 S4 83.0(3)
C5 C6 C32 S4 -95.5(3)
C31 S4 C32 C6 73.1(2)
C12 C13 O33 C34 18.8(4)
C14 C13 O33 C34 -162.4(3)
C13 O33 C34 C35 -96.5(4)
O33 C34 C35 C36 131.8(4)
O33 C34 C35 C40 -51.3(4)
C40 C35 C36 C37 -0.5(5)
C34 C35 C36 C37 176.5(3)
C35 C36 C37 C38 1.0(5)
C36 C37 C38 C39 0.0(5)
C36 C37 C38 C41 179.6(3)
C37 C38 C39 C40 -1.5(5)
C41 C38 C39 C40 178.9(3)
C38 C39 C40 C35 2.1(5)
C36 C35 C40 C39 -1.1(5)
C34 C35 C40 C39 -178.1(3)
C39 C38 C41 O42 139.0(3)
C37 C38 C41 O42 -40.6(4)
C26 C27 O42 C41 150.3(3)
C28 C27 O42 C41 -28.1(4)
C38 C41 O42 C27 -55.3(4)

loop_
_cod_related_entry_id
_cod_related_entry_database
_cod_related_entry_code
1 ChemSpider 21131456
